data_4075130
loop_
_publ_author_name
'Benito-Garagorri, David'
'Becker, Eva'
'Wiedermann, Julia'
'Lackner, Wolfgang'
'Pollak, Martin'
'Mereiter, Kurt'
'Kisala, Joanna'
'Kirchner, Karl'

_publ_section_title
;
 Achiral and Chiral Transition Metal Complexes with Modularly Designed
 Tridentate PNP Pincer-Type Ligands Based on N-Heterocyclic Diamines
;
_journal_issue 8
_journal_name_full Organometallics
_journal_page_first 1900
_journal_paper_doi 10.1021/om0600644
_journal_volume 25
_journal_year 2006
_chemical_formula_moiety 'C41 H36 Fe N6 P2, 2(C24 H20 B)'
_chemical_formula_sum 'C89 H76 B2 Fe N6 P2'
_chemical_formula_weight 1368.97
_chemical_name_common '869 [Fe(PNP-Ph)(bipy)(CH3CN)](BPh4)2.solv'
_chemical_name_systematic
; 
 ? 
;
_space_group_IT_number 2
_symmetry_cell_setting triclinic
_symmetry_space_group_name_Hall '-P 1'
_symmetry_space_group_name_H-M 'P -1'
_atom_sites_solution_hydrogens geom
_atom_sites_solution_primary direct
_atom_sites_solution_secondary difmap
_audit_creation_method SHELXL-97
_cell_angle_alpha 89.319(4)
_cell_angle_beta 79.691(4)
_cell_angle_gamma 87.069(4)
_cell_formula_units_Z 2
_cell_length_a 11.659(2)
_cell_length_b 13.706(3)
_cell_length_c 24.476(5)
_cell_measurement_reflns_used 5617
_cell_measurement_temperature 296(2)
_cell_measurement_theta_max 25.0
_cell_measurement_theta_min 2.4
_cell_volume 3843.0(13)
_computing_cell_refinement 'Bruker SAINT'
_computing_data_collection 'Bruker SMART'
_computing_data_reduction 'Bruker SAINT, SADABS, XPREP'
_computing_molecular_graphics 'Bruker SHELXTL'
_computing_publication_material 'Bruker SHELXTL'
_computing_structure_refinement 'SHELXL-97 (Sheldrick, 1997)'
_computing_structure_solution 'SHELXS-97 (Sheldrick, 1997)'
_diffrn_ambient_temperature 296(2)
_diffrn_measured_fraction_theta_full 0.991
_diffrn_measured_fraction_theta_max 0.991
_diffrn_measurement_device_type 'CCD area detector'
_diffrn_measurement_method 'phi and omega scans'
_diffrn_radiation_monochromator graphite
_diffrn_radiation_source 'normal-focus sealed tube'
_diffrn_radiation_type MoK\a
_diffrn_radiation_wavelength 0.71073
_diffrn_reflns_av_R_equivalents 0.0453
_diffrn_reflns_av_sigmaI/netI 0.0584
_diffrn_reflns_limit_h_max 13
_diffrn_reflns_limit_h_min -13
_diffrn_reflns_limit_k_max 16
_diffrn_reflns_limit_k_min -16
_diffrn_reflns_limit_l_max 29
_diffrn_reflns_limit_l_min -29
_diffrn_reflns_number 46708
_diffrn_reflns_theta_full 25.00
_diffrn_reflns_theta_max 25.00
_diffrn_reflns_theta_min 2.25
_exptl_absorpt_coefficient_mu 0.287
_exptl_absorpt_correction_T_max 0.89
_exptl_absorpt_correction_T_min 0.78
_exptl_absorpt_correction_type multi-scan
_exptl_absorpt_process_details 'program SADABS, V2.10'
_exptl_crystal_colour red
_exptl_crystal_density_diffrn 1.183
_exptl_crystal_density_method 'not measured'
_exptl_crystal_description prism
_exptl_crystal_F_000 1436
_exptl_crystal_size_max 0.62
_exptl_crystal_size_mid 0.42
_exptl_crystal_size_min 0.40
_refine_diff_density_max 0.446
_refine_diff_density_min -0.363
_refine_diff_density_rms 0.048
_refine_ls_extinction_method none
_refine_ls_goodness_of_fit_ref 1.100
_refine_ls_hydrogen_treatment constr
_refine_ls_matrix_type full
_refine_ls_number_parameters 902
_refine_ls_number_reflns 13404
_refine_ls_number_restraints 0
_refine_ls_restrained_S_all 1.100
_refine_ls_R_factor_all 0.0704
_refine_ls_R_factor_gt 0.0515
_refine_ls_shift/su_max 0.001
_refine_ls_shift/su_mean 0.000
_refine_ls_structure_factor_coef Fsqd
_refine_ls_weighting_details 'calc w=1/[\s^2^(Fo^2^)+(0.0700P)^2^+0.0000P] where P=(Fo^2^+2Fc^2^)/3'
_refine_ls_weighting_scheme calc
_refine_ls_wR_factor_gt 0.1339
_refine_ls_wR_factor_ref 0.1422
_reflns_number_gt 9921
_reflns_number_total 13404
_reflns_threshold_expression >2sigma(I)
_cod_data_source_file om0600644si20060122_054457.cif
_cod_data_source_block 13-869
_cod_depositor_comments
;
The following automatic conversions were performed:

'_symmetry_cell_setting' value 'Triclinic' changed to 'triclinic'
according to /home/saulius/struct/CIF-dictionaries/cif_core.dic
dictionary named 'cif_core.dic' version 2.4.1 from 2010-06-29.

Automatic conversion script
Id: cif_fix_values 1715 2011-07-08 13:25:40Z adriana 
;
_cod_original_sg_symbol_Hall '-P 1 '
_cod_original_sg_symbol_H-M P-1
_cod_database_code 4075130

loop_
_symmetry_equiv_pos_as_xyz
'x, y, z'
'-x, -y, -z'

loop_
_atom_site_label
_atom_site_type_symbol
_atom_site_fract_x
_atom_site_fract_y
_atom_site_fract_z
_atom_site_U_iso_or_equiv
_atom_site_adp_type
_atom_site_occupancy
_atom_site_symmetry_multiplicity
_atom_site_calc_flag
_atom_site_refinement_flags
Fe Fe 0.39226(3) 0.26403(2) 0.283862(12) 0.04357(11) Uani 1 1 d .
P1 P 0.57313(5) 0.24628(4) 0.30201(2) 0.04628(15) Uani 1 1 d .
P2 P 0.20104(5) 0.28595(5) 0.28553(3) 0.05007(16) Uani 1 1 d .
N1 N 0.35052(16) 0.30136(13) 0.36301(7) 0.0448(4) Uani 1 1 d .
N2 N 0.54491(17) 0.27638(14) 0.36994(8) 0.0495(5) Uani 1 1 d .
H2N H 0.6014 0.2774 0.3882 0.059 Uiso 1 1 calc R
N3 N 0.16096(17) 0.33305(15) 0.34971(8) 0.0558(5) Uani 1 1 d .
H3N H 0.0920 0.3593 0.3598 0.067 Uiso 1 1 calc R
N4 N 0.43518(16) 0.23768(14) 0.20419(8) 0.0484(4) Uani 1 1 d .
N5 N 0.41514(16) 0.39897(14) 0.25845(8) 0.0481(4) Uani 1 1 d .
N6 N 0.37140(17) 0.13033(15) 0.30400(8) 0.0504(5) Uani 1 1 d .
C1 C 0.4320(2) 0.29939(15) 0.39651(9) 0.0445(5) Uani 1 1 d .
C2 C 0.4045(2) 0.32068(16) 0.45244(9) 0.0500(6) Uani 1 1 d .
H2 H 0.4613 0.3167 0.4747 0.060 Uiso 1 1 calc R
C3 C 0.2905(2) 0.34798(18) 0.47431(10) 0.0559(6) Uani 1 1 d .
H3 H 0.2701 0.3633 0.5118 0.067 Uiso 1 1 calc R
C4 C 0.2061(2) 0.35291(18) 0.44139(10) 0.0554(6) Uani 1 1 d .
H4 H 0.1291 0.3716 0.4562 0.066 Uiso 1 1 calc R
C5 C 0.2387(2) 0.32942(16) 0.38591(9) 0.0476(5) Uani 1 1 d .
C6 C 0.6828(2) 0.32765(19) 0.26929(10) 0.0543(6) Uani 1 1 d .
C7 C 0.7661(3) 0.3008(2) 0.22407(12) 0.0768(8) Uani 1 1 d .
H7 H 0.7750 0.2362 0.2123 0.092 Uiso 1 1 calc R
C8 C 0.8373(3) 0.3713(3) 0.19593(15) 0.0963(11) Uani 1 1 d .
H8 H 0.8940 0.3531 0.1655 0.116 Uiso 1 1 calc R
C9 C 0.8245(3) 0.4652(3) 0.21244(16) 0.0887(10) Uani 1 1 d .
H9 H 0.8710 0.5116 0.1928 0.106 Uiso 1 1 calc R
C10 C 0.7443(3) 0.4924(2) 0.25752(14) 0.0796(8) Uani 1 1 d .
H10 H 0.7370 0.5571 0.2692 0.096 Uiso 1 1 calc R
C11 C 0.6739(2) 0.4246(2) 0.28587(12) 0.0649(7) Uani 1 1 d .
H11 H 0.6192 0.4440 0.3168 0.078 Uiso 1 1 calc R
C12 C 0.6389(2) 0.12327(17) 0.29860(10) 0.0533(6) Uani 1 1 d .
C13 C 0.6658(2) 0.0755(2) 0.24741(12) 0.0666(7) Uani 1 1 d .
H13 H 0.6573 0.1092 0.2151 0.080 Uiso 1 1 calc R
C14 C 0.7049(3) -0.0208(2) 0.24457(15) 0.0801(9) Uani 1 1 d .
H14 H 0.7237 -0.0518 0.2103 0.096 Uiso 1 1 calc R
C15 C 0.7163(3) -0.0713(2) 0.29224(17) 0.0959(11) Uani 1 1 d .
H15 H 0.7421 -0.1367 0.2902 0.115 Uiso 1 1 calc R
C16 C 0.6901(4) -0.0262(2) 0.34241(15) 0.0988(11) Uani 1 1 d .
H16 H 0.6985 -0.0607 0.3745 0.119 Uiso 1 1 calc R
C17 C 0.6509(3) 0.0712(2) 0.34570(12) 0.0713(8) Uani 1 1 d .
H17 H 0.6325 0.1015 0.3802 0.086 Uiso 1 1 calc R
C18 C 0.1579(2) 0.37557(19) 0.23730(10) 0.0541(6) Uani 1 1 d .
C19 C 0.1737(3) 0.3528(2) 0.18126(11) 0.0679(7) Uani 1 1 d .
H19 H 0.1965 0.2892 0.1698 0.082 Uiso 1 1 calc R
C20 C 0.1562(3) 0.4223(3) 0.14239(13) 0.0796(9) Uani 1 1 d .
H20 H 0.1660 0.4056 0.1051 0.096 Uiso 1 1 calc R
C21 C 0.1242(3) 0.5169(3) 0.15879(14) 0.0818(9) Uani 1 1 d .
H21 H 0.1120 0.5642 0.1326 0.098 Uiso 1 1 calc R
C22 C 0.1104(3) 0.5414(2) 0.21337(14) 0.0770(8) Uani 1 1 d .
H22 H 0.0893 0.6055 0.2243 0.092 Uiso 1 1 calc R
C23 C 0.1273(2) 0.4717(2) 0.25271(12) 0.0628(7) Uani 1 1 d .
H23 H 0.1182 0.4894 0.2899 0.075 Uiso 1 1 calc R
C24 C 0.1122(2) 0.1805(2) 0.28577(11) 0.0609(6) Uani 1 1 d .
C25 C 0.0929(6) 0.1389(4) 0.23902(17) 0.163(3) Uani 1 1 d .
H25 H 0.1169 0.1696 0.2051 0.196 Uiso 1 1 calc R
C26 C 0.0378(7) 0.0512(5) 0.2401(2) 0.191(3) Uani 1 1 d .
H26 H 0.0275 0.0232 0.2070 0.229 Uiso 1 1 calc R
C27 C 0.0002(4) 0.0071(3) 0.2876(3) 0.1285(16) Uani 1 1 d .
H27 H -0.0381 -0.0508 0.2880 0.154 Uiso 1 1 calc R
C28 C 0.0175(5) 0.0469(3) 0.3360(2) 0.1304(16) Uani 1 1 d .
H28 H -0.0082 0.0162 0.3698 0.156 Uiso 1 1 calc R
C29 C 0.0743(4) 0.1340(3) 0.33428(16) 0.1016(11) Uani 1 1 d .
H29 H 0.0864 0.1610 0.3673 0.122 Uiso 1 1 calc R
C30 C 0.4399(2) 0.15074(19) 0.17878(10) 0.0605(6) Uani 1 1 d .
H30 H 0.4220 0.0957 0.2006 0.073 Uiso 1 1 calc R
C31 C 0.4694(3) 0.1390(2) 0.12264(12) 0.0781(9) Uani 1 1 d .
H31 H 0.4714 0.0775 0.1068 0.094 Uiso 1 1 calc R
C32 C 0.4961(3) 0.2192(3) 0.09027(13) 0.0933(11) Uani 1 1 d .
H32 H 0.5167 0.2132 0.0519 0.112 Uiso 1 1 calc R
C33 C 0.4921(3) 0.3090(3) 0.11501(12) 0.0856(10) Uani 1 1 d .
H33 H 0.5103 0.3643 0.0935 0.103 Uiso 1 1 calc R
C34 C 0.4612(2) 0.31677(19) 0.17172(10) 0.0564(6) Uani 1 1 d .
C35 C 0.4500(2) 0.40923(18) 0.20266(10) 0.0571(6) Uani 1 1 d .
C36 C 0.4703(3) 0.5002(2) 0.17888(13) 0.0766(8) Uani 1 1 d .
H36 H 0.4940 0.5061 0.1407 0.092 Uiso 1 1 calc R
C37 C 0.4556(3) 0.5815(2) 0.21162(15) 0.0811(9) Uani 1 1 d .
H37 H 0.4692 0.6429 0.1960 0.097 Uiso 1 1 calc R
C38 C 0.4211(3) 0.5715(2) 0.26723(14) 0.0712(8) Uani 1 1 d .
H38 H 0.4111 0.6260 0.2902 0.085 Uiso 1 1 calc R
C39 C 0.4011(2) 0.47995(18) 0.28921(11) 0.0572(6) Uani 1 1 d .
H39 H 0.3765 0.4741 0.3274 0.069 Uiso 1 1 calc R
C40 C 0.3565(3) 0.0523(2) 0.31813(11) 0.0642(7) Uani 1 1 d .
C41 C 0.3375(4) -0.0499(2) 0.33265(17) 0.1128(14) Uani 1 1 d .
H41A H 0.3325 -0.0584 0.3720 0.169 Uiso 1 1 calc R
H41B H 0.4014 -0.0902 0.3134 0.169 Uiso 1 1 calc R
H41C H 0.2661 -0.0681 0.3222 0.169 Uiso 1 1 calc R
B1 B 0.6821(3) 0.7485(2) 0.06930(13) 0.0644(8) Uani 1 1 d .
C42 C 0.7084(3) 0.8231(2) 0.01549(11) 0.0663(7) Uani 1 1 d .
C43 C 0.6498(3) 0.9135(2) 0.01229(13) 0.0760(8) Uani 1 1 d .
H43 H 0.5882 0.9310 0.0407 0.091 Uiso 1 1 calc R
C44 C 0.6785(4) 0.9783(3) -0.03090(17) 0.0934(11) Uani 1 1 d .
H44 H 0.6374 1.0383 -0.0307 0.112 Uiso 1 1 calc R
C45 C 0.7673(4) 0.9546(3) -0.07411(17) 0.1015(13) Uani 1 1 d .
H45 H 0.7867 0.9981 -0.1034 0.122 Uiso 1 1 calc R
C46 C 0.8269(3) 0.8663(3) -0.07354(13) 0.0928(11) Uani 1 1 d .
H46 H 0.8868 0.8494 -0.1029 0.111 Uiso 1 1 calc R
C47 C 0.7993(3) 0.8013(2) -0.02971(13) 0.0799(9) Uani 1 1 d .
H47 H 0.8418 0.7419 -0.0302 0.096 Uiso 1 1 calc R
C48 C 0.6942(3) 0.6346(2) 0.04881(11) 0.0658(7) Uani 1 1 d .
C49 C 0.6580(3) 0.6035(2) 0.00106(13) 0.0814(9) Uani 1 1 d .
H49 H 0.6312 0.6510 -0.0217 0.098 Uiso 1 1 calc R
C50 C 0.6589(3) 0.5076(3) -0.01482(15) 0.0906(10) Uani 1 1 d .
H50 H 0.6327 0.4928 -0.0473 0.109 Uiso 1 1 calc R
C51 C 0.6959(4) 0.4367(3) 0.01476(17) 0.1088(13) Uani 1 1 d .
H51 H 0.7038 0.3726 0.0021 0.131 Uiso 1 1 calc R
C52 C 0.7227(4) 0.4603(3) 0.06521(18) 0.1135(13) Uani 1 1 d .
H52 H 0.7404 0.4109 0.0892 0.136 Uiso 1 1 calc R
C53 C 0.7234(4) 0.5571(3) 0.08061(15) 0.0989(11) Uani 1 1 d .
H53 H 0.7448 0.5704 0.1145 0.119 Uiso 1 1 calc R
C54 C 0.5476(3) 0.7727(2) 0.10249(11) 0.0643(7) Uani 1 1 d .
C55 C 0.4500(3) 0.7297(2) 0.08870(13) 0.0793(8) Uani 1 1 d .
H55 H 0.4624 0.6834 0.0605 0.095 Uiso 1 1 calc R
C56 C 0.3371(3) 0.7520(3) 0.11424(17) 0.0962(10) Uani 1 1 d .
H56 H 0.2760 0.7217 0.1027 0.115 Uiso 1 1 calc R
C57 C 0.3142(3) 0.8175(3) 0.15615(19) 0.1034(12) Uani 1 1 d .
H57 H 0.2379 0.8314 0.1741 0.124 Uiso 1 1 calc R
C58 C 0.4048(4) 0.8631(3) 0.17176(17) 0.1072(12) Uani 1 1 d .
H58 H 0.3903 0.9089 0.2002 0.129 Uiso 1 1 calc R
C59 C 0.5181(3) 0.8410(2) 0.14521(15) 0.0874(9) Uani 1 1 d .
H59 H 0.5780 0.8734 0.1565 0.105 Uiso 1 1 calc R
C60 C 0.7774(3) 0.76651(19) 0.11041(11) 0.0642(7) Uani 1 1 d .
C61 C 0.8820(3) 0.8116(3) 0.09285(14) 0.0958(11) Uani 1 1 d .
H61 H 0.8977 0.8360 0.0568 0.115 Uiso 1 1 calc R
C62 C 0.9639(4) 0.8218(3) 0.12704(17) 0.1154(14) Uani 1 1 d .
H62 H 1.0312 0.8546 0.1138 0.138 Uiso 1 1 calc R
C63 C 0.9473(3) 0.7847(3) 0.17934(15) 0.0861(9) Uani 1 1 d .
H63 H 1.0028 0.7905 0.2019 0.103 Uiso 1 1 calc R
C64 C 0.8478(3) 0.7393(2) 0.19756(13) 0.0737(8) Uani 1 1 d .
H64 H 0.8346 0.7131 0.2332 0.088 Uiso 1 1 calc R
C65 C 0.7647(3) 0.7310(2) 0.16424(12) 0.0716(8) Uani 1 1 d .
H65 H 0.6968 0.6999 0.1787 0.086 Uiso 1 1 calc R
B2 B 0.7590(3) 0.2527(2) 0.53462(12) 0.0547(7) Uani 1 1 d .
C66 C 0.6268(2) 0.30101(18) 0.55888(10) 0.0543(6) Uani 1 1 d .
C67 C 0.5375(3) 0.2477(2) 0.58912(13) 0.0768(8) Uani 1 1 d .
H67 H 0.5527 0.1814 0.5947 0.092 Uiso 1 1 calc R
C68 C 0.4274(3) 0.2877(2) 0.61130(14) 0.0844(9) Uani 1 1 d .
H68 H 0.3718 0.2487 0.6315 0.101 Uiso 1 1 calc R
C69 C 0.4009(3) 0.3843(2) 0.60350(12) 0.0675(7) Uani 1 1 d .
H69 H 0.3274 0.4119 0.6180 0.081 Uiso 1 1 calc R
C70 C 0.4843(3) 0.4391(2) 0.57410(12) 0.0681(7) Uani 1 1 d .
H70 H 0.4674 0.5051 0.5685 0.082 Uiso 1 1 calc R
C71 C 0.5935(2) 0.39889(18) 0.55228(11) 0.0627(7) Uani 1 1 d .
H71 H 0.6478 0.4392 0.5322 0.075 Uiso 1 1 calc R
C72 C 0.8133(2) 0.31089(19) 0.47689(10) 0.0571(6) Uani 1 1 d .
C73 C 0.8563(3) 0.4037(2) 0.47756(12) 0.0700(7) Uani 1 1 d .
H73 H 0.8613 0.4301 0.5118 0.084 Uiso 1 1 calc R
C74 C 0.8918(3) 0.4588(3) 0.43085(16) 0.0881(10) Uani 1 1 d .
H74 H 0.9186 0.5208 0.4342 0.106 Uiso 1 1 calc R
C75 C 0.8877(3) 0.4233(4) 0.38046(17) 0.0984(13) Uani 1 1 d .
H75 H 0.9085 0.4615 0.3489 0.118 Uiso 1 1 calc R
C76 C 0.8522(3) 0.3291(4) 0.37575(13) 0.0964(12) Uani 1 1 d .
H76 H 0.8528 0.3029 0.3408 0.116 Uiso 1 1 calc R
C77 C 0.8153(2) 0.2729(2) 0.42383(11) 0.0717(8) Uani 1 1 d .
H77 H 0.7920 0.2098 0.4202 0.086 Uiso 1 1 calc R
C78 C 0.7549(2) 0.13487(18) 0.52257(10) 0.0580(6) Uani 1 1 d .
C79 C 0.8421(3) 0.0667(2) 0.53236(12) 0.0710(7) Uani 1 1 d .
H79 H 0.9057 0.0887 0.5459 0.085 Uiso 1 1 calc R
C80 C 0.8378(3) -0.0321(2) 0.52270(15) 0.0908(10) Uani 1 1 d .
H80 H 0.8975 -0.0750 0.5302 0.109 Uiso 1 1 calc R
C81 C 0.7462(4) -0.0674(3) 0.50215(16) 0.1005(12) Uani 1 1 d .
H81 H 0.7432 -0.1339 0.4960 0.121 Uiso 1 1 calc R
C82 C 0.6594(4) -0.0037(3) 0.49082(16) 0.0972(11) Uani 1 1 d .
H82 H 0.5970 -0.0267 0.4766 0.117 Uiso 1 1 calc R
C83 C 0.6645(3) 0.0957(2) 0.50065(14) 0.0802(9) Uani 1 1 d .
H83 H 0.6050 0.1379 0.4923 0.096 Uiso 1 1 calc R
C84 C 0.8448(2) 0.26632(17) 0.58030(10) 0.0552(6) Uani 1 1 d .
C85 C 0.8019(3) 0.2729(2) 0.63694(11) 0.0731(8) Uani 1 1 d .
H85 H 0.7216 0.2745 0.6491 0.088 Uiso 1 1 calc R
C86 C 0.8733(4) 0.2771(3) 0.67588(14) 0.0956(11) Uani 1 1 d .
H86 H 0.8406 0.2823 0.7133 0.115 Uiso 1 1 calc R
C87 C 0.9912(4) 0.2736(3) 0.65992(16) 0.0972(11) Uani 1 1 d .
H87 H 1.0392 0.2761 0.6864 0.117 Uiso 1 1 calc R
C88 C 1.0392(3) 0.2664(2) 0.60444(15) 0.0856(9) Uani 1 1 d .
H88 H 1.1198 0.2637 0.5931 0.103 Uiso 1 1 calc R
C89 C 0.9661(3) 0.2630(2) 0.56573(12) 0.0709(7) Uani 1 1 d .
H89 H 0.9995 0.2584 0.5283 0.085 Uiso 1 1 calc R

loop_
_atom_site_aniso_label
_atom_site_aniso_U_11
_atom_site_aniso_U_22
_atom_site_aniso_U_33
_atom_site_aniso_U_23
_atom_site_aniso_U_13
_atom_site_aniso_U_12
Fe 0.04522(19) 0.04364(19) 0.04269(18) -0.00021(13) -0.00987(13) -0.00316(14)
P1 0.0456(3) 0.0474(3) 0.0462(3) -0.0023(3) -0.0096(2) -0.0010(3)
P2 0.0470(3) 0.0541(4) 0.0507(3) 0.0009(3) -0.0126(3) -0.0038(3)
N1 0.0447(11) 0.0447(10) 0.0453(10) 0.0004(8) -0.0087(8) -0.0030(8)
N2 0.0482(11) 0.0553(12) 0.0471(10) -0.0032(9) -0.0141(8) -0.0009(9)
N3 0.0414(11) 0.0718(14) 0.0531(11) -0.0046(10) -0.0076(9) 0.0068(10)
N4 0.0479(11) 0.0514(11) 0.0478(11) -0.0015(9) -0.0136(8) -0.0027(9)
N5 0.0440(11) 0.0509(11) 0.0498(11) 0.0007(9) -0.0097(8) -0.0013(9)
N6 0.0480(12) 0.0525(12) 0.0513(11) 0.0017(9) -0.0102(9) -0.0034(9)
C1 0.0504(13) 0.0360(11) 0.0478(12) 0.0017(9) -0.0108(10) -0.0040(10)
C2 0.0603(15) 0.0469(13) 0.0443(12) -0.0001(10) -0.0125(11) -0.0054(11)
C3 0.0674(17) 0.0557(15) 0.0430(13) -0.0033(11) -0.0049(11) -0.0039(12)
C4 0.0557(15) 0.0576(15) 0.0495(14) -0.0010(11) -0.0007(11) -0.0021(12)
C5 0.0475(13) 0.0446(13) 0.0487(13) 0.0028(10) -0.0041(10) -0.0012(10)
C6 0.0468(14) 0.0629(16) 0.0556(14) 0.0031(12) -0.0155(11) -0.0035(11)
C7 0.0640(18) 0.085(2) 0.0768(19) -0.0066(16) 0.0013(15) -0.0109(16)
C8 0.064(2) 0.125(3) 0.090(2) 0.010(2) 0.0160(17) -0.016(2)
C9 0.077(2) 0.093(3) 0.102(3) 0.031(2) -0.024(2) -0.0341(19)
C10 0.075(2) 0.077(2) 0.090(2) 0.0145(17) -0.0218(18) -0.0209(17)
C11 0.0598(16) 0.0642(17) 0.0731(17) 0.0058(14) -0.0158(13) -0.0128(13)
C12 0.0489(14) 0.0516(14) 0.0599(15) -0.0065(11) -0.0113(11) 0.0000(11)
C13 0.0648(17) 0.0689(18) 0.0664(17) -0.0135(13) -0.0137(13) 0.0050(14)
C14 0.078(2) 0.071(2) 0.089(2) -0.0285(18) -0.0120(17) 0.0040(16)
C15 0.117(3) 0.0539(18) 0.108(3) -0.0108(19) -0.001(2) 0.0116(18)
C16 0.143(3) 0.0580(19) 0.090(2) 0.0067(17) -0.011(2) 0.014(2)
C17 0.086(2) 0.0588(17) 0.0665(17) -0.0044(13) -0.0097(15) 0.0104(15)
C18 0.0448(13) 0.0639(16) 0.0559(14) 0.0041(12) -0.0155(11) -0.0039(11)
C19 0.0712(18) 0.0733(18) 0.0609(16) 0.0004(14) -0.0181(13) 0.0030(14)
C20 0.082(2) 0.095(2) 0.0656(18) 0.0113(17) -0.0242(15) -0.0075(18)
C21 0.082(2) 0.085(2) 0.083(2) 0.0295(18) -0.0282(17) -0.0144(18)
C22 0.084(2) 0.0621(18) 0.090(2) 0.0124(16) -0.0278(17) -0.0057(15)
C23 0.0603(16) 0.0619(16) 0.0683(17) 0.0009(13) -0.0171(13) -0.0028(13)
C24 0.0507(15) 0.0630(16) 0.0718(17) 0.0082(13) -0.0170(12) -0.0102(12)
C25 0.271(7) 0.158(4) 0.082(3) 0.014(3) -0.052(3) -0.148(5)
C26 0.303(9) 0.172(5) 0.121(4) 0.009(4) -0.059(5) -0.164(6)
C27 0.121(4) 0.103(3) 0.170(5) 0.010(3) -0.034(3) -0.061(3)
C28 0.146(4) 0.108(3) 0.140(4) 0.044(3) -0.020(3) -0.064(3)
C29 0.123(3) 0.095(3) 0.091(2) 0.018(2) -0.021(2) -0.040(2)
C30 0.0713(17) 0.0582(15) 0.0546(15) -0.0073(12) -0.0187(12) -0.0020(13)
C31 0.094(2) 0.080(2) 0.0642(18) -0.0223(16) -0.0251(16) 0.0049(17)
C32 0.123(3) 0.110(3) 0.0452(16) -0.0111(18) -0.0137(17) 0.007(2)
C33 0.120(3) 0.085(2) 0.0510(16) 0.0086(15) -0.0120(16) -0.0028(19)
C34 0.0635(16) 0.0608(15) 0.0453(13) 0.0033(11) -0.0111(11) -0.0011(12)
C35 0.0608(16) 0.0549(15) 0.0557(15) 0.0089(12) -0.0116(12) -0.0039(12)
C36 0.100(2) 0.0644(18) 0.0640(17) 0.0178(14) -0.0107(16) -0.0062(16)
C37 0.092(2) 0.0529(17) 0.096(2) 0.0189(16) -0.0092(18) -0.0063(15)
C38 0.0696(19) 0.0499(16) 0.092(2) -0.0043(15) -0.0088(15) -0.0022(13)
C39 0.0569(15) 0.0488(14) 0.0644(15) -0.0055(12) -0.0070(12) -0.0007(11)
C40 0.0687(18) 0.0585(17) 0.0643(17) 0.0089(13) -0.0096(13) -0.0027(14)
C41 0.153(4) 0.062(2) 0.112(3) 0.0308(19) 0.005(3) -0.005(2)
B1 0.076(2) 0.0620(19) 0.0601(18) 0.0045(14) -0.0224(15) -0.0127(16)
C42 0.0723(19) 0.0712(18) 0.0618(16) 0.0065(13) -0.0252(14) -0.0208(15)
C43 0.085(2) 0.0681(19) 0.080(2) 0.0161(15) -0.0275(16) -0.0155(16)
C44 0.109(3) 0.079(2) 0.103(3) 0.028(2) -0.043(2) -0.024(2)
C45 0.121(3) 0.107(3) 0.093(3) 0.043(2) -0.056(3) -0.048(3)
C46 0.093(3) 0.128(3) 0.0633(19) 0.014(2) -0.0211(17) -0.039(2)
C47 0.088(2) 0.084(2) 0.075(2) 0.0098(16) -0.0304(17) -0.0211(17)
C48 0.0770(19) 0.0655(17) 0.0562(15) 0.0043(13) -0.0138(13) -0.0108(14)
C49 0.090(2) 0.080(2) 0.080(2) -0.0105(16) -0.0271(17) -0.0116(17)
C50 0.106(3) 0.090(2) 0.079(2) -0.0168(19) -0.0174(19) -0.025(2)
C51 0.162(4) 0.074(2) 0.096(3) -0.019(2) -0.037(3) -0.005(2)
C52 0.156(4) 0.075(2) 0.118(3) 0.000(2) -0.049(3) -0.007(2)
C53 0.143(3) 0.074(2) 0.088(2) -0.0039(18) -0.042(2) -0.008(2)
C54 0.0731(18) 0.0593(16) 0.0633(16) 0.0126(13) -0.0179(13) -0.0122(14)
C55 0.074(2) 0.088(2) 0.079(2) 0.0032(16) -0.0173(16) -0.0158(17)
C56 0.071(2) 0.108(3) 0.110(3) 0.009(2) -0.013(2) -0.012(2)
C57 0.073(2) 0.098(3) 0.130(3) 0.022(2) 0.005(2) -0.005(2)
C58 0.115(3) 0.092(3) 0.103(3) -0.017(2) 0.008(2) 0.012(2)
C59 0.093(3) 0.071(2) 0.101(2) -0.0146(18) -0.021(2) -0.0099(18)
C60 0.0785(19) 0.0568(15) 0.0613(16) 0.0012(12) -0.0226(14) -0.0054(14)
C61 0.082(2) 0.132(3) 0.082(2) 0.025(2) -0.0323(18) -0.037(2)
C62 0.087(3) 0.166(4) 0.105(3) 0.028(3) -0.039(2) -0.044(3)
C63 0.088(2) 0.096(2) 0.085(2) 0.0010(18) -0.0431(18) -0.0061(19)
C64 0.099(2) 0.0599(17) 0.0699(18) -0.0045(14) -0.0373(17) -0.0021(16)
C65 0.091(2) 0.0620(17) 0.0671(18) -0.0002(14) -0.0249(15) -0.0173(15)
B2 0.0627(18) 0.0506(16) 0.0502(15) 0.0019(12) -0.0089(13) -0.0004(13)
C66 0.0627(16) 0.0525(14) 0.0483(13) 0.0036(11) -0.0120(11) -0.0012(12)
C67 0.0701(19) 0.0609(17) 0.092(2) 0.0275(15) 0.0010(16) 0.0054(15)
C68 0.072(2) 0.075(2) 0.098(2) 0.0212(17) 0.0058(17) -0.0008(16)
C69 0.0636(17) 0.0677(18) 0.0694(17) -0.0082(14) -0.0097(14) 0.0075(14)
C70 0.0769(19) 0.0466(14) 0.0778(18) -0.0052(13) -0.0070(15) 0.0016(14)
C71 0.0670(17) 0.0466(14) 0.0725(17) -0.0034(12) -0.0057(13) -0.0066(12)
C72 0.0506(14) 0.0646(16) 0.0537(14) 0.0087(12) -0.0052(11) 0.0049(12)
C73 0.0689(18) 0.0631(17) 0.0735(18) 0.0160(14) -0.0025(14) 0.0013(14)
C74 0.067(2) 0.088(2) 0.098(3) 0.039(2) 0.0086(18) 0.0112(17)
C75 0.0557(19) 0.136(4) 0.093(3) 0.059(3) 0.0043(17) 0.019(2)
C76 0.0548(18) 0.180(4) 0.0509(17) 0.015(2) -0.0095(13) 0.024(2)
C77 0.0547(16) 0.103(2) 0.0565(16) 0.0032(15) -0.0092(12) 0.0026(15)
C78 0.0680(17) 0.0526(14) 0.0519(14) 0.0038(11) -0.0075(12) -0.0023(13)
C79 0.0684(18) 0.0607(17) 0.0802(19) -0.0057(14) -0.0059(14) 0.0061(14)
C80 0.094(3) 0.0591(19) 0.112(3) -0.0054(18) -0.004(2) 0.0114(18)
C81 0.120(3) 0.0572(19) 0.115(3) -0.0138(19) 0.006(2) -0.009(2)
C82 0.098(3) 0.075(2) 0.120(3) -0.021(2) -0.019(2) -0.018(2)
C83 0.083(2) 0.0636(18) 0.099(2) -0.0015(16) -0.0283(18) -0.0050(16)
C84 0.0660(17) 0.0412(13) 0.0593(15) 0.0044(11) -0.0142(12) -0.0016(11)
C85 0.083(2) 0.0770(19) 0.0606(17) -0.0137(14) -0.0159(14) 0.0003(16)
C86 0.098(3) 0.125(3) 0.067(2) -0.0207(19) -0.0239(18) -0.003(2)
C87 0.113(3) 0.108(3) 0.085(2) -0.001(2) -0.053(2) -0.013(2)
C88 0.073(2) 0.091(2) 0.101(3) 0.0165(19) -0.0364(18) -0.0146(17)
C89 0.0710(19) 0.0781(19) 0.0655(17) 0.0132(14) -0.0158(14) -0.0118(15)

loop_
_atom_type_symbol
_atom_type_description
_atom_type_scat_dispersion_real
_atom_type_scat_dispersion_imag
_atom_type_scat_source
C C 0.0033 0.0016 'International Tables Vol C Tables 4.2.6.8 and 6.1.1.4'
H H 0.0000 0.0000 'International Tables Vol C Tables 4.2.6.8 and 6.1.1.4'
B B 0.0013 0.0007 'International Tables Vol C Tables 4.2.6.8 and 6.1.1.4'
N N 0.0061 0.0033 'International Tables Vol C Tables 4.2.6.8 and 6.1.1.4'
P P 0.1023 0.0942 'International Tables Vol C Tables 4.2.6.8 and 6.1.1.4'
Fe Fe 0.3463 0.8444 'International Tables Vol C Tables 4.2.6.8 and 6.1.1.4'

loop_
_geom_angle_atom_site_label_1
_geom_angle_atom_site_label_2
_geom_angle_atom_site_label_3
_geom_angle
N6 Fe N4 94.52(8)
N6 Fe N5 176.53(8)
N4 Fe N5 82.03(8)
N6 Fe N1 89.87(8)
N4 Fe N1 175.61(8)
N5 Fe N1 93.58(8)
N6 Fe P2 89.74(6)
N4 Fe P2 96.32(6)
N5 Fe P2 90.29(6)
N1 Fe P2 83.71(6)
N6 Fe P1 88.48(6)
N4 Fe P1 96.05(6)
N5 Fe P1 92.22(6)
N1 Fe P1 84.01(6)
P2 Fe P1 167.60(3)
N2 P1 C12 105.99(10)
N2 P1 C6 105.91(10)
C12 P1 C6 108.00(12)
N2 P1 Fe 99.03(7)
C12 P1 Fe 116.71(8)
C6 P1 Fe 119.36(8)
N3 P2 C18 107.22(11)
N3 P2 C24 104.33(12)
C18 P2 C24 108.64(12)
N3 P2 Fe 99.13(7)
C18 P2 Fe 115.87(8)
C24 P2 Fe 119.77(9)
C1 N1 C5 117.71(19)
C1 N1 Fe 121.35(15)
C5 N1 Fe 120.94(15)
C1 N2 P1 120.70(15)
C1 N2 H2N 119.7
P1 N2 H2N 119.7
C5 N3 P2 119.91(16)
C5 N3 H3N 120.0
P2 N3 H3N 120.0
C30 N4 C34 117.3(2)
C30 N4 Fe 127.28(17)
C34 N4 Fe 115.37(15)
C39 N5 C35 117.5(2)
C39 N5 Fe 127.76(17)
C35 N5 Fe 114.74(16)
C40 N6 Fe 177.0(2)
N1 C1 C2 122.6(2)
N1 C1 N2 114.78(19)
C2 C1 N2 122.6(2)
C3 C2 C1 118.1(2)
C3 C2 H2 120.9
C1 C2 H2 120.9
C2 C3 C4 120.9(2)
C2 C3 H3 119.6
C4 C3 H3 119.6
C3 C4 C5 118.3(2)
C3 C4 H4 120.8
C5 C4 H4 120.8
N1 C5 N3 115.12(19)
N1 C5 C4 122.3(2)
N3 C5 C4 122.6(2)
C7 C6 C11 118.1(3)
C7 C6 P1 122.7(2)
C11 C6 P1 118.7(2)
C6 C7 C8 119.6(3)
C6 C7 H7 120.2
C8 C7 H7 120.2
C9 C8 C7 120.7(3)
C9 C8 H8 119.7
C7 C8 H8 119.7
C10 C9 C8 120.4(3)
C10 C9 H9 119.8
C8 C9 H9 119.8
C9 C10 C11 120.0(3)
C9 C10 H10 120.0
C11 C10 H10 120.0
C10 C11 C6 121.2(3)
C10 C11 H11 119.4
C6 C11 H11 119.4
C17 C12 C13 118.4(2)
C17 C12 P1 121.72(19)
C13 C12 P1 119.4(2)
C14 C13 C12 120.4(3)
C14 C13 H13 119.8
C12 C13 H13 119.8
C15 C14 C13 120.1(3)
C15 C14 H14 120.0
C13 C14 H14 120.0
C16 C15 C14 120.3(3)
C16 C15 H15 119.8
C14 C15 H15 119.8
C15 C16 C17 120.0(3)
C15 C16 H16 120.0
C17 C16 H16 120.0
C12 C17 C16 120.7(3)
C12 C17 H17 119.6
C16 C17 H17 119.6
C23 C18 C19 117.9(2)
C23 C18 P2 121.91(19)
C19 C18 P2 119.4(2)
C20 C19 C18 121.3(3)
C20 C19 H19 119.4
C18 C19 H19 119.4
C21 C20 C19 119.8(3)
C21 C20 H20 120.1
C19 C20 H20 120.1
C22 C21 C20 120.0(3)
C22 C21 H21 120.0
C20 C21 H21 120.0
C21 C22 C23 120.5(3)
C21 C22 H22 119.7
C23 C22 H22 119.7
C22 C23 C18 120.6(3)
C22 C23 H23 119.7
C18 C23 H23 119.7
C25 C24 C29 117.2(3)
C25 C24 P2 122.9(3)
C29 C24 P2 119.5(2)
C24 C25 C26 121.6(4)
C24 C25 H25 119.2
C26 C25 H25 119.2
C27 C26 C25 120.6(4)
C27 C26 H26 119.7
C25 C26 H26 119.7
C26 C27 C28 119.7(4)
C26 C27 H27 120.1
C28 C27 H27 120.1
C27 C28 C29 119.0(4)
C27 C28 H28 120.5
C29 C28 H28 120.5
C24 C29 C28 121.8(4)
C24 C29 H29 119.1
C28 C29 H29 119.1
N4 C30 C31 123.5(3)
N4 C30 H30 118.3
C31 C30 H30 118.3
C32 C31 C30 118.7(3)
C32 C31 H31 120.7
C30 C31 H31 120.7
C31 C32 C33 119.2(3)
C31 C32 H32 120.4
C33 C32 H32 120.4
C32 C33 C34 119.8(3)
C32 C33 H33 120.1
C34 C33 H33 120.1
N4 C34 C33 121.5(2)
N4 C34 C35 113.8(2)
C33 C34 C35 124.7(3)
N5 C35 C36 121.1(2)
N5 C35 C34 114.0(2)
C36 C35 C34 124.9(2)
C37 C36 C35 119.9(3)
C37 C36 H36 120.1
C35 C36 H36 120.1
C38 C37 C36 119.2(3)
C38 C37 H37 120.4
C36 C37 H37 120.4
C37 C38 C39 119.2(3)
C37 C38 H38 120.4
C39 C38 H38 120.4
N5 C39 C38 123.2(3)
N5 C39 H39 118.4
C38 C39 H39 118.4
N6 C40 C41 176.4(3)
C40 C41 H41A 109.5
C40 C41 H41B 109.5
H41A C41 H41B 109.5
C40 C41 H41C 109.5
H41A C41 H41C 109.5
H41B C41 H41C 109.5
C48 B1 C54 108.9(2)
C48 B1 C42 110.6(2)
C54 B1 C42 108.6(2)
C48 B1 C60 109.7(2)
C54 B1 C60 110.5(2)
C42 B1 C60 108.5(2)
C43 C42 C47 114.9(3)
C43 C42 B1 123.8(3)
C47 C42 B1 121.2(3)
C44 C43 C42 123.3(3)
C44 C43 H43 118.4
C42 C43 H43 118.4
C45 C44 C43 120.2(4)
C45 C44 H44 119.9
C43 C44 H44 119.9
C44 C45 C46 119.0(3)
C44 C45 H45 120.5
C46 C45 H45 120.5
C45 C46 C47 120.9(4)
C45 C46 H46 119.6
C47 C46 H46 119.6
C46 C47 C42 121.7(3)
C46 C47 H47 119.2
C42 C47 H47 119.2
C53 C48 C49 111.7(3)
C53 C48 B1 124.1(3)
C49 C48 B1 123.4(3)
C50 C49 C48 124.6(3)
C50 C49 H49 117.7
C48 C49 H49 117.7
C51 C50 C49 121.4(3)
C51 C50 H50 119.3
C49 C50 H50 119.3
C50 C51 C52 117.6(3)
C50 C51 H51 121.2
C52 C51 H51 121.2
C51 C52 C53 120.4(4)
C51 C52 H52 119.8
C53 C52 H52 119.8
C48 C53 C52 123.8(3)
C48 C53 H53 118.1
C52 C53 H53 118.1
C59 C54 C55 112.8(3)
C59 C54 B1 124.0(3)
C55 C54 B1 123.1(3)
C56 C55 C54 123.9(3)
C56 C55 H55 118.0
C54 C55 H55 118.0
C57 C56 C55 120.4(4)
C57 C56 H56 119.8
C55 C56 H56 119.8
C56 C57 C58 119.1(4)
C56 C57 H57 120.5
C58 C57 H57 120.5
C57 C58 C59 119.9(4)
C57 C58 H58 120.0
C59 C58 H58 120.0
C58 C59 C54 123.7(3)
C58 C59 H59 118.1
C54 C59 H59 118.1
C65 C60 C61 113.6(3)
C65 C60 B1 122.9(3)
C61 C60 B1 123.3(3)
C60 C61 C62 122.7(3)
C60 C61 H61 118.7
C62 C61 H61 118.7
C63 C62 C61 121.2(4)
C63 C62 H62 119.4
C61 C62 H62 119.4
C64 C63 C62 117.9(3)
C64 C63 H63 121.1
C62 C63 H63 121.1
C63 C64 C65 121.2(3)
C63 C64 H64 119.4
C65 C64 H64 119.4
C64 C65 C60 123.4(3)
C64 C65 H65 118.3
C60 C65 H65 118.3
C84 B2 C78 108.2(2)
C84 B2 C72 108.6(2)
C78 B2 C72 110.4(2)
C84 B2 C66 109.9(2)
C78 B2 C66 111.1(2)
C72 B2 C66 108.6(2)
C71 C66 C67 113.0(3)
C71 C66 B2 123.8(2)
C67 C66 B2 123.2(2)
C68 C67 C66 124.0(3)
C68 C67 H67 118.0
C66 C67 H67 118.0
C69 C68 C67 119.9(3)
C69 C68 H68 120.0
C67 C68 H68 120.0
C70 C69 C68 118.4(3)
C70 C69 H69 120.8
C68 C69 H69 120.8
C69 C70 C71 121.3(3)
C69 C70 H70 119.3
C71 C70 H70 119.3
C70 C71 C66 123.3(3)
C70 C71 H71 118.3
C66 C71 H71 118.3
C73 C72 C77 114.8(3)
C73 C72 B2 122.1(2)
C77 C72 B2 123.0(2)
C74 C73 C72 124.3(3)
C74 C73 H73 117.9
C72 C73 H73 117.9
C75 C74 C73 120.1(4)
C75 C74 H74 119.9
C73 C74 H74 119.9
C74 C75 C76 119.4(3)
C74 C75 H75 120.3
C76 C75 H75 120.3
C75 C76 C77 120.2(3)
C75 C76 H76 119.9
C77 C76 H76 119.9
C72 C77 C76 121.0(3)
C72 C77 H77 119.5
C76 C77 H77 119.5
C83 C78 C79 114.7(3)
C83 C78 B2 122.4(2)
C79 C78 B2 122.9(2)
C80 C79 C78 122.7(3)
C80 C79 H79 118.6
C78 C79 H79 118.6
C81 C80 C79 120.5(3)
C81 C80 H80 119.7
C79 C80 H80 119.7
C82 C81 C80 119.3(3)
C82 C81 H81 120.3
C80 C81 H81 120.3
C81 C82 C83 119.8(3)
C81 C82 H82 120.1
C83 C82 H82 120.1
C78 C83 C82 123.0(3)
C78 C83 H83 118.5
C82 C83 H83 118.5
C85 C84 C89 114.9(2)
C85 C84 B2 122.2(2)
C89 C84 B2 122.6(2)
C86 C85 C84 122.8(3)
C86 C85 H85 118.6
C84 C85 H85 118.6
C87 C86 C85 120.4(3)
C87 C86 H86 119.8
C85 C86 H86 119.8
C86 C87 C88 119.7(3)
C86 C87 H87 120.2
C88 C87 H87 120.2
C87 C88 C89 119.2(3)
C87 C88 H88 120.4
C89 C88 H88 120.4
C88 C89 C84 123.0(3)
C88 C89 H89 118.5
C84 C89 H89 118.5

loop_
_geom_bond_atom_site_label_1
_geom_bond_atom_site_label_2
_geom_bond_distance
Fe N6 1.908(2)
Fe N4 1.9577(19)
Fe N5 1.960(2)
Fe N1 1.9780(18)
Fe P2 2.2274(8)
Fe P1 2.2323(8)
P1 N2 1.6881(19)
P1 C12 1.812(2)
P1 C6 1.811(3)
P2 N3 1.683(2)
P2 C18 1.808(2)
P2 C24 1.820(3)
N1 C1 1.361(3)
N1 C5 1.362(3)
N2 C1 1.382(3)
N2 H2N 0.8600
N3 C5 1.375(3)
N3 H3N 0.8600
N4 C30 1.345(3)
N4 C34 1.351(3)
N5 C39 1.335(3)
N5 C35 1.361(3)
N6 C40 1.133(3)
C1 C2 1.380(3)
C2 C3 1.375(3)
C2 H2 0.9300
C3 C4 1.377(3)
C3 H3 0.9300
C4 C5 1.380(3)
C4 H4 0.9300
C6 C7 1.375(4)
C6 C11 1.388(4)
C7 C8 1.399(5)
C7 H7 0.9300
C8 C9 1.347(5)
C8 H8 0.9300
C9 C10 1.355(5)
C9 H9 0.9300
C10 C11 1.370(4)
C10 H10 0.9300
C11 H11 0.9300
C12 C17 1.374(4)
C12 C13 1.398(3)
C13 C14 1.372(4)
C13 H13 0.9300
C14 C15 1.373(5)
C14 H14 0.9300
C15 C16 1.359(5)
C15 H15 0.9300
C16 C17 1.387(4)
C16 H16 0.9300
C17 H17 0.9300
C18 C23 1.386(3)
C18 C19 1.388(4)
C19 C20 1.372(4)
C19 H19 0.9300
C20 C21 1.375(4)
C20 H20 0.9300
C21 C22 1.361(4)
C21 H21 0.9300
C22 C23 1.381(4)
C22 H22 0.9300
C23 H23 0.9300
C24 C25 1.344(4)
C24 C29 1.355(4)
C25 C26 1.390(6)
C25 H25 0.9300
C26 C27 1.317(7)
C26 H26 0.9300
C27 C28 1.361(6)
C27 H27 0.9300
C28 C29 1.391(5)
C28 H28 0.9300
C29 H29 0.9300
C30 C31 1.365(4)
C30 H30 0.9300
C31 C32 1.364(5)
C31 H31 0.9300
C32 C33 1.372(4)
C32 H32 0.9300
C33 C34 1.374(4)
C33 H33 0.9300
C34 C35 1.472(3)
C35 C36 1.384(4)
C36 C37 1.365(4)
C36 H36 0.9300
C37 C38 1.356(4)
C37 H37 0.9300
C38 C39 1.374(4)
C38 H38 0.9300
C39 H39 0.9300
C40 C41 1.458(4)
C41 H41A 0.9600
C41 H41B 0.9600
C41 H41C 0.9600
B1 C48 1.637(4)
B1 C54 1.652(5)
B1 C42 1.653(4)
B1 C60 1.656(4)
C42 C43 1.392(4)
C42 C47 1.411(4)
C43 C44 1.379(4)
C43 H43 0.9300
C44 C45 1.370(6)
C44 H44 0.9300
C45 C46 1.367(5)
C45 H45 0.9300
C46 C47 1.390(5)
C46 H46 0.9300
C47 H47 0.9300
C48 C53 1.374(4)
C48 C49 1.391(4)
C49 C50 1.375(4)
C49 H49 0.9300
C50 C51 1.306(5)
C50 H50 0.9300
C51 C52 1.373(5)
C51 H51 0.9300
C52 C53 1.384(5)
C52 H52 0.9300
C53 H53 0.9300
C54 C59 1.396(4)
C54 C55 1.403(4)
C55 C56 1.372(5)
C55 H55 0.9300
C56 C57 1.353(5)
C56 H56 0.9300
C57 C58 1.367(5)
C57 H57 0.9300
C58 C59 1.384(5)
C58 H58 0.9300
C59 H59 0.9300
C60 C65 1.385(4)
C60 C61 1.392(4)
C61 C62 1.390(4)
C61 H61 0.9300
C62 C63 1.357(5)
C62 H62 0.9300
C63 C64 1.347(5)
C63 H63 0.9300
C64 C65 1.383(4)
C64 H64 0.9300
C65 H65 0.9300
B2 C84 1.646(4)
B2 C78 1.650(4)
B2 C72 1.655(4)
B2 C66 1.657(4)
C66 C71 1.393(3)
C66 C67 1.399(4)
C67 C68 1.389(4)
C67 H67 0.9300
C68 C69 1.363(4)
C68 H68 0.9300
C69 C70 1.356(4)
C69 H69 0.9300
C70 C71 1.380(4)
C70 H70 0.9300
C71 H71 0.9300
C72 C73 1.392(4)
C72 C77 1.400(4)
C73 C74 1.375(4)
C73 H73 0.9300
C74 C75 1.341(5)
C74 H74 0.9300
C75 C76 1.389(5)
C75 H75 0.9300
C76 C77 1.412(5)
C76 H76 0.9300
C77 H77 0.9300
C78 C83 1.398(4)
C78 C79 1.396(4)
C79 C80 1.383(4)
C79 H79 0.9300
C80 C81 1.369(5)
C80 H80 0.9300
C81 C82 1.367(5)
C81 H81 0.9300
C82 C83 1.393(4)
C82 H82 0.9300
C83 H83 0.9300
C84 C85 1.389(4)
C84 C89 1.394(4)
C85 C86 1.376(4)
C85 H85 0.9300
C86 C87 1.359(5)
C86 H86 0.9300
C87 C88 1.376(5)
C87 H87 0.9300
C88 C89 1.386(4)
C88 H88 0.9300
C89 H89 0.9300

loop_
_geom_torsion_atom_site_label_1
_geom_torsion_atom_site_label_2
_geom_torsion_atom_site_label_3
_geom_torsion_atom_site_label_4
_geom_torsion
N6 Fe P1 N2 -89.63(9)
N4 Fe P1 N2 175.99(9)
N5 Fe P1 N2 93.77(9)
N1 Fe P1 N2 0.40(8)
P2 Fe P1 N2 -7.79(15)
N6 Fe P1 C12 23.46(11)
N4 Fe P1 C12 -70.92(11)
N5 Fe P1 C12 -153.14(11)
N1 Fe P1 C12 113.49(11)
P2 Fe P1 C12 105.29(15)
N6 Fe P1 C6 156.30(11)
N4 Fe P1 C6 61.92(11)
N5 Fe P1 C6 -20.30(11)
N1 Fe P1 C6 -113.67(11)
P2 Fe P1 C6 -121.86(15)
N6 Fe P2 N3 97.28(10)
N4 Fe P2 N3 -168.21(9)
N5 Fe P2 N3 -86.19(9)
N1 Fe P2 N3 7.38(9)
P1 Fe P2 N3 15.58(15)
N6 Fe P2 C18 -148.45(11)
N4 Fe P2 C18 -53.94(11)
N5 Fe P2 C18 28.08(11)
N1 Fe P2 C18 121.65(11)
P1 Fe P2 C18 129.85(14)
N6 Fe P2 C24 -15.10(12)
N4 Fe P2 C24 79.42(12)
N5 Fe P2 C24 161.44(12)
N1 Fe P2 C24 -104.99(12)
P1 Fe P2 C24 -96.80(16)
N6 Fe N1 C1 85.84(17)
N5 Fe N1 C1 -94.51(17)
P2 Fe N1 C1 175.59(16)
P1 Fe N1 C1 -2.64(16)
N6 Fe N1 C5 -93.77(17)
N5 Fe N1 C5 85.88(17)
P2 Fe N1 C5 -4.02(16)
P1 Fe N1 C5 177.74(17)
C12 P1 N2 C1 -119.54(18)
C6 P1 N2 C1 125.88(18)
Fe P1 N2 C1 1.73(18)
C18 P2 N3 C5 -132.65(19)
C24 P2 N3 C5 112.2(2)
Fe P2 N3 C5 -11.82(19)
N6 Fe N4 C30 2.1(2)
N5 Fe N4 C30 -177.6(2)
P2 Fe N4 C30 -88.1(2)
P1 Fe N4 C30 91.0(2)
N6 Fe N4 C34 -178.85(17)
N5 Fe N4 C34 1.51(16)
P2 Fe N4 C34 90.92(16)
P1 Fe N4 C34 -89.90(16)
N4 Fe N5 C39 178.7(2)
N1 Fe N5 C39 -1.3(2)
P2 Fe N5 C39 82.4(2)
P1 Fe N5 C39 -85.5(2)
N4 Fe N5 C35 -1.58(16)
N1 Fe N5 C35 178.36(16)
P2 Fe N5 C35 -97.92(16)
P1 Fe N5 C35 94.22(16)
C5 N1 C1 C2 2.7(3)
Fe N1 C1 C2 -176.93(16)
C5 N1 C1 N2 -176.04(18)
Fe N1 C1 N2 4.3(3)
P1 N2 C1 N1 -3.9(3)
P1 N2 C1 C2 177.40(17)
N1 C1 C2 C3 -2.2(3)
N2 C1 C2 C3 176.4(2)
C1 C2 C3 C4 0.7(4)
C2 C3 C4 C5 0.2(4)
C1 N1 C5 N3 177.99(18)
Fe N1 C5 N3 -2.4(3)
C1 N1 C5 C4 -1.7(3)
Fe N1 C5 C4 177.90(17)
P2 N3 C5 N1 10.4(3)
P2 N3 C5 C4 -169.86(18)
C3 C4 C5 N1 0.3(3)
C3 C4 C5 N3 -179.4(2)
N2 P1 C6 C7 148.4(2)
C12 P1 C6 C7 35.2(3)
Fe P1 C6 C7 -101.3(2)
N2 P1 C6 C11 -40.0(2)
C12 P1 C6 C11 -153.17(19)
Fe P1 C6 C11 70.4(2)
C11 C6 C7 C8 -0.9(4)
P1 C6 C7 C8 170.7(2)
C6 C7 C8 C9 -0.5(5)
C7 C8 C9 C10 1.7(5)
C8 C9 C10 C11 -1.4(5)
C9 C10 C11 C6 -0.1(5)
C7 C6 C11 C10 1.2(4)
P1 C6 C11 C10 -170.8(2)
N2 P1 C12 C17 3.7(3)
C6 P1 C12 C17 116.9(2)
Fe P1 C12 C17 -105.4(2)
N2 P1 C12 C13 176.2(2)
C6 P1 C12 C13 -70.7(2)
Fe P1 C12 C13 67.1(2)
C17 C12 C13 C14 -0.9(4)
P1 C12 C13 C14 -173.6(2)
C12 C13 C14 C15 0.9(5)
C13 C14 C15 C16 -0.6(6)
C14 C15 C16 C17 0.4(6)
C13 C12 C17 C16 0.7(4)
P1 C12 C17 C16 173.2(3)
C15 C16 C17 C12 -0.5(6)
N3 P2 C18 C23 15.0(2)
C24 P2 C18 C23 127.2(2)
Fe P2 C18 C23 -94.6(2)
N3 P2 C18 C19 -175.7(2)
C24 P2 C18 C19 -63.5(2)
Fe P2 C18 C19 74.7(2)
C23 C18 C19 C20 -1.9(4)
P2 C18 C19 C20 -171.6(2)
C18 C19 C20 C21 1.0(5)
C19 C20 C21 C22 0.3(5)
C20 C21 C22 C23 -0.5(5)
C21 C22 C23 C18 -0.5(4)
C19 C18 C23 C22 1.6(4)
P2 C18 C23 C22 171.1(2)
N3 P2 C24 C25 160.7(4)
C18 P2 C24 C25 46.6(4)
Fe P2 C24 C25 -89.7(4)
N3 P2 C24 C29 -27.1(3)
C18 P2 C24 C29 -141.2(3)
Fe P2 C24 C29 82.4(3)
C29 C24 C25 C26 -0.9(9)
P2 C24 C25 C26 171.4(5)
C24 C25 C26 C27 1.7(12)
C25 C26 C27 C28 -1.4(11)
C26 C27 C28 C29 0.5(9)
C25 C24 C29 C28 0.0(7)
P2 C24 C29 C28 -172.6(4)
C27 C28 C29 C24 0.3(7)
C34 N4 C30 C31 0.1(4)
Fe N4 C30 C31 179.2(2)
N4 C30 C31 C32 0.2(4)
C30 C31 C32 C33 -0.1(5)
C31 C32 C33 C34 -0.2(5)
C30 N4 C34 C33 -0.5(4)
Fe N4 C34 C33 -179.6(2)
C30 N4 C34 C35 178.0(2)
Fe N4 C34 C35 -1.2(3)
C32 C33 C34 N4 0.5(5)
C32 C33 C34 C35 -177.8(3)
C39 N5 C35 C36 0.2(4)
Fe N5 C35 C36 -179.5(2)
C39 N5 C35 C34 -178.9(2)
Fe N5 C35 C34 1.4(3)
N4 C34 C35 N5 -0.2(3)
C33 C34 C35 N5 178.3(3)
N4 C34 C35 C36 -179.2(3)
C33 C34 C35 C36 -0.8(4)
N5 C35 C36 C37 0.1(4)
C34 C35 C36 C37 179.1(3)
C35 C36 C37 C38 0.0(5)
C36 C37 C38 C39 -0.4(5)
C35 N5 C39 C38 -0.6(4)
Fe N5 C39 C38 179.1(2)
C37 C38 C39 N5 0.7(4)
C48 B1 C42 C43 143.6(3)
C54 B1 C42 C43 24.2(3)
C60 B1 C42 C43 -95.9(3)
C48 B1 C42 C47 -40.5(3)
C54 B1 C42 C47 -160.0(2)
C60 B1 C42 C47 79.9(3)
C47 C42 C43 C44 -1.1(4)
B1 C42 C43 C44 174.9(3)
C42 C43 C44 C45 1.2(5)
C43 C44 C45 C46 -0.2(5)
C44 C45 C46 C47 -0.6(5)
C45 C46 C47 C42 0.6(5)
C43 C42 C47 C46 0.2(4)
B1 C42 C47 C46 -175.9(3)
C54 B1 C48 C53 -87.6(4)
C42 B1 C48 C53 153.1(3)
C60 B1 C48 C53 33.5(4)
C54 B1 C48 C49 81.5(3)
C42 B1 C48 C49 -37.7(4)
C60 B1 C48 C49 -157.4(3)
C53 C48 C49 C50 -4.5(5)
B1 C48 C49 C50 -174.8(3)
C48 C49 C50 C51 -0.4(6)
C49 C50 C51 C52 6.5(7)
C50 C51 C52 C53 -7.5(7)
C49 C48 C53 C52 3.3(6)
B1 C48 C53 C52 173.6(4)
C51 C52 C53 C48 2.4(7)
C48 B1 C54 C59 150.1(3)
C42 B1 C54 C59 -89.4(3)
C60 B1 C54 C59 29.5(4)
C48 B1 C54 C55 -33.1(4)
C42 B1 C54 C55 87.5(3)
C60 B1 C54 C55 -153.7(3)
C59 C54 C55 C56 0.0(5)
B1 C54 C55 C56 -177.2(3)
C54 C55 C56 C57 -1.2(6)
C55 C56 C57 C58 1.6(6)
C56 C57 C58 C59 -0.8(6)
C57 C58 C59 C54 -0.5(6)
C55 C54 C59 C58 0.8(5)
B1 C54 C59 C58 178.0(3)
C48 B1 C60 C65 -72.9(4)
C54 B1 C60 C65 47.2(4)
C42 B1 C60 C65 166.1(3)
C48 B1 C60 C61 101.7(3)
C54 B1 C60 C61 -138.2(3)
C42 B1 C60 C61 -19.3(4)
C65 C60 C61 C62 -1.6(5)
B1 C60 C61 C62 -176.6(4)
C60 C61 C62 C63 2.3(7)
C61 C62 C63 C64 -1.3(6)
C62 C63 C64 C65 -0.3(5)
C63 C64 C65 C60 0.9(5)
C61 C60 C65 C64 0.0(4)
B1 C60 C65 C64 175.1(3)
C84 B2 C66 C71 87.1(3)
C78 B2 C66 C71 -153.3(2)
C72 B2 C66 C71 -31.6(3)
C84 B2 C66 C67 -91.7(3)
C78 B2 C66 C67 27.9(3)
C72 B2 C66 C67 149.6(3)
C71 C66 C67 C68 -1.1(5)
B2 C66 C67 C68 177.8(3)
C66 C67 C68 C69 0.8(5)
C67 C68 C69 C70 -0.3(5)
C68 C69 C70 C71 0.2(4)
C69 C70 C71 C66 -0.5(4)
C67 C66 C71 C70 0.9(4)
B2 C66 C71 C70 -178.0(3)
C84 B2 C72 C73 -43.4(3)
C78 B2 C72 C73 -161.9(2)
C66 B2 C72 C73 76.1(3)
C84 B2 C72 C77 139.3(2)
C78 B2 C72 C77 20.8(3)
C66 B2 C72 C77 -101.3(3)
C77 C72 C73 C74 4.1(4)
B2 C72 C73 C74 -173.5(3)
C72 C73 C74 C75 -1.0(5)
C73 C74 C75 C76 -2.7(5)
C74 C75 C76 C77 3.1(5)
C73 C72 C77 C76 -3.6(4)
B2 C72 C77 C76 173.9(2)
C75 C76 C77 C72 0.3(4)
C84 B2 C78 C83 158.9(3)
C72 B2 C78 C83 -82.3(3)
C66 B2 C78 C83 38.3(3)
C84 B2 C78 C79 -22.3(3)
C72 B2 C78 C79 96.4(3)
C66 B2 C78 C79 -143.0(2)
C83 C78 C79 C80 -1.8(4)
B2 C78 C79 C80 179.4(3)
C78 C79 C80 C81 0.7(5)
C79 C80 C81 C82 0.5(6)
C80 C81 C82 C83 -0.5(6)
C79 C78 C83 C82 1.9(5)
B2 C78 C83 C82 -179.3(3)
C81 C82 C83 C78 -0.8(6)
C78 B2 C84 C85 -93.7(3)
C72 B2 C84 C85 146.4(2)
C66 B2 C84 C85 27.7(3)
C78 B2 C84 C89 80.1(3)
C72 B2 C84 C89 -39.8(3)
C66 B2 C84 C89 -158.5(2)
C89 C84 C85 C86 0.8(4)
B2 C84 C85 C86 175.1(3)
C84 C85 C86 C87 -0.9(5)
C85 C86 C87 C88 0.3(6)
C86 C87 C88 C89 0.2(5)
C87 C88 C89 C84 -0.2(5)
C85 C84 C89 C88 -0.2(4)
B2 C84 C89 C88 -174.5(3)
